data_4021592
loop_
_publ_author_name
'Larry E. Overman'
'Donald A. Watson'

_publ_section_title
;
 Diastereoselection in the Formation of Spirocyclic Oxindoles
 by the Intramolecular Heck Reaction
;
_journal_name_full 'Journal of Organic Chemistry'
_journal_page_first 2587
_journal_page_last 2599
_journal_paper_doi 10.1021/jo052335a
_journal_volume 71
_journal_year 2006
_chemical_formula_sum 'C38 H35 F3 N2 O7 S'
_chemical_formula_weight 720.74
_chemical_name_systematic
; 
 ? 
;
_space_group_IT_number 14
_symmetry_cell_setting monoclinic
_symmetry_space_group_name_Hall '-P 2yn'
_symmetry_space_group_name_H-M 'P 1 21/n 1'
_atom_sites_solution_hydrogens difmap
_atom_sites_solution_primary direct
_atom_sites_solution_secondary difmap
_audit_creation_method SHELXTL
_cell_angle_alpha 90.00
_cell_angle_beta 107.8710(10)
_cell_angle_gamma 90.00
_cell_formula_units_Z 4
_cell_length_a 17.3671(6)
_cell_length_b 9.9897(4)
_cell_length_c 21.4536(8)
_cell_measurement_temperature 163(2)
_cell_volume 3542.4(2)
_computing_cell_refinement 'Bruker SMART/SAINT'
_computing_data_collection 'Bruker SMART'
_computing_data_reduction 'Bruker SAINT'
_computing_molecular_graphics 'Bruker SHELXTL'
_computing_publication_material 'Bruker SHELXTL'
_computing_structure_refinement 'Bruker SHELXTL'
_computing_structure_solution 'Bruker SHELXTL'
_diffrn_ambient_temperature 163(2)
_diffrn_measured_fraction_theta_full 0.959
_diffrn_measured_fraction_theta_max 0.959
_diffrn_measurement_device_type 'CCD area detector'
_diffrn_measurement_method 'omega scans'
_diffrn_radiation_monochromator graphite
_diffrn_radiation_source 'sealed tube'
_diffrn_radiation_type MoK\a
_diffrn_radiation_wavelength 0.71073
_diffrn_reflns_av_R_equivalents 0.0313
_diffrn_reflns_av_sigmaI/netI 0.0369
_diffrn_reflns_limit_h_max 19
_diffrn_reflns_limit_h_min -23
_diffrn_reflns_limit_k_max 10
_diffrn_reflns_limit_k_min -13
_diffrn_reflns_limit_l_max 28
_diffrn_reflns_limit_l_min -27
_diffrn_reflns_number 22633
_diffrn_reflns_theta_full 28.30
_diffrn_reflns_theta_max 28.30
_diffrn_reflns_theta_min 1.33
_diffrn_standards_decay_% '< 1.0'
_diffrn_standards_interval_count 'initial 50 frames recollected'
_diffrn_standards_number '50 frames'
_exptl_absorpt_coefficient_mu 0.159
_exptl_absorpt_correction_T_max 0.9765
_exptl_absorpt_correction_T_min 0.9419
_exptl_absorpt_correction_type multi-scan
_exptl_absorpt_process_details 'Bruker SADABS'
_exptl_crystal_colour colorless
_exptl_crystal_density_diffrn 1.351
_exptl_crystal_density_meas ?
_exptl_crystal_density_method 'not measured'
_exptl_crystal_description plate
_exptl_crystal_F_000 1504
_exptl_crystal_size_max 0.38
_exptl_crystal_size_mid 0.37
_exptl_crystal_size_min 0.15
_refine_diff_density_max 0.761
_refine_diff_density_min -0.412
_refine_diff_density_rms 0.045
_refine_ls_extinction_coef 0.0012(2)
_refine_ls_extinction_expression Fc^*^=kFc[1+0.001xFc^2^\l^3^/sin(2\q)]^-1/4^
_refine_ls_extinction_method SHELXTL
_refine_ls_goodness_of_fit_ref 1.028
_refine_ls_hydrogen_treatment mixed
_refine_ls_matrix_type full
_refine_ls_number_parameters 590
_refine_ls_number_reflns 8458
_refine_ls_number_restraints 0
_refine_ls_restrained_S_all 1.028
_refine_ls_R_factor_all 0.0752
_refine_ls_R_factor_gt 0.0448
_refine_ls_shift/su_max 0.001
_refine_ls_shift/su_mean 0.000
_refine_ls_structure_factor_coef Fsqd
_refine_ls_weighting_details 'calc w=1/[\s^2^(Fo^2^)+(0.0350P)^2^+2.1310P] where P=(Fo^2^+2Fc^2^)/3'
_refine_ls_weighting_scheme calc
_refine_ls_wR_factor_gt 0.0951
_refine_ls_wR_factor_ref 0.1122
_reflns_number_gt 5904
_reflns_number_total 8458
_reflns_threshold_expression >2sigma(I)
_cod_data_source_file jo052335asi20051110_084657.cif
_cod_depositor_comments
;
The following automatic conversions were performed:
'_symmetry_cell_setting' value 'Monoclinic' changed to 'monoclinic'
according to '/home/saulius/struct/CIF-dictionaries/cif_core.dic'
dictionary named 'cif_core.dic' version 2.4.1 from 2010-06-29.

Automatic conversion script
Id: cif_fix_enum 1527 2010-12-29 10:47:43Z saulius 

The following automatic conversions were performed:

'_exptl_crystal_density_meas' value 'none' was changed to '?' - the
value is perceived as not measured.

Automatic conversion script
Id: cif_fix_values 3008 2015-01-20 13:52:24Z robertas 
;
_cod_original_sg_symbol_H-M 'P 21/n'
_cod_database_code 4021592

loop_
_symmetry_equiv_pos_as_xyz
'x, y, z'
'-x+1/2, y+1/2, -z+1/2'
'-x, -y, -z'
'x-1/2, -y-1/2, z-1/2'

loop_
_atom_site_label
_atom_site_type_symbol
_atom_site_fract_x
_atom_site_fract_y
_atom_site_fract_z
_atom_site_U_iso_or_equiv
_atom_site_adp_type
_atom_site_occupancy
_atom_site_symmetry_multiplicity
_atom_site_calc_flag
_atom_site_refinement_flags
S1 S 0.28379(3) 0.78448(5) 0.94415(2) 0.03569(13) Uani 1 1 d .
O1 O 0.08331(8) 0.45770(13) 0.79707(7) 0.0346(3) Uani 1 1 d .
O2 O -0.06326(8) 0.61181(14) 0.69769(6) 0.0373(3) Uani 1 1 d .
O3 O -0.01491(8) 0.75976(14) 0.99369(6) 0.0364(3) Uani 1 1 d .
O4 O -0.14903(8) 0.75934(16) 0.92981(7) 0.0419(3) Uani 1 1 d .
O5 O 0.25737(8) 0.83489(14) 0.87136(6) 0.0340(3) Uani 1 1 d .
O6 O 0.22027(9) 0.79797(17) 0.97205(7) 0.0485(4) Uani 1 1 d .
O7 O 0.32746(11) 0.66477(16) 0.94616(9) 0.0587(5) Uani 1 1 d .
N1 N 0.12900(9) 0.67165(14) 0.79914(7) 0.0274(3) Uani 1 1 d .
N2 N -0.13771(9) 0.44393(16) 0.72096(7) 0.0307(3) Uani 1 1 d .
C1 C 0.01414(11) 0.62038(17) 0.84056(8) 0.0266(4) Uani 1 1 d .
C2 C -0.06392(11) 0.59813(18) 0.80824(8) 0.0289(4) Uani 1 1 d .
C3 C -0.13233(12) 0.6354(2) 0.83570(10) 0.0366(5) Uani 1 1 d .
C4 C -0.09836(9) 0.73000(17) 0.89030(7) 0.0416(5) Uani 1 1 d .
H4 H -0.0850 0.8158 0.8719 0.050 Uiso 1 1 calc R
C5 C -0.02429(9) 0.67727(17) 0.93744(7) 0.0391(5) Uani 1 1 d R
H5 H -0.0345 0.5832 0.9487 0.047 Uiso 1 1 calc R
C6 C 0.04493(11) 0.6772(2) 0.90979(9) 0.0293(4) Uani 1 1 d .
C7 C 0.07736(10) 0.57626(18) 0.80959(8) 0.0269(4) Uani 1 1 d .
C8 C 0.11697(11) 0.81199(17) 0.80480(8) 0.0272(4) Uani 1 1 d .
C9 C 0.04428(12) 0.87368(19) 0.77083(9) 0.0309(4) Uani 1 1 d .
C10 C 0.03523(13) 1.0115(2) 0.77439(10) 0.0355(4) Uani 1 1 d .
C11 C 0.09920(14) 1.0899(2) 0.81013(10) 0.0375(5) Uani 1 1 d .
C12 C 0.17225(13) 1.03090(19) 0.84365(10) 0.0345(4) Uani 1 1 d .
C13 C 0.17968(11) 0.89362(18) 0.84084(8) 0.0291(4) Uani 1 1 d .
C14 C -0.08736(11) 0.55053(19) 0.73793(9) 0.0301(4) Uani 1 1 d .
C15 C -0.16065(12) 0.3654(2) 0.76841(9) 0.0351(4) Uani 1 1 d .
C16 C -0.23958(15) 0.3718(3) 0.77059(12) 0.0509(6) Uani 1 1 d .
C17 C -0.2603(2) 0.2982(4) 0.81841(16) 0.0774(11) Uani 1 1 d .
C18 C -0.2032(3) 0.2226(4) 0.86277(15) 0.0911(13) Uani 1 1 d .
C19 C -0.1259(3) 0.2166(3) 0.85980(14) 0.0808(10) Uani 1 1 d .
C20 C -0.10391(16) 0.2869(2) 0.81247(11) 0.0502(6) Uani 1 1 d .
C21 C 0.18681(12) 0.6324(2) 0.76362(10) 0.0312(4) Uani 1 1 d .
C22 C 0.17214(11) 0.70779(18) 0.70009(9) 0.0292(4) Uani 1 1 d .
C23 C 0.22968(12) 0.79597(19) 0.69143(10) 0.0316(4) Uani 1 1 d .
C24 C 0.21755(13) 0.8621(2) 0.63232(10) 0.0370(5) Uani 1 1 d .
C25 C 0.14756(14) 0.8413(2) 0.58140(10) 0.0409(5) Uani 1 1 d .
C26 C 0.08925(14) 0.7547(2) 0.58981(10) 0.0431(5) Uani 1 1 d .
C27 C 0.10096(13) 0.6885(2) 0.64866(10) 0.0383(5) Uani 1 1 d .
C28 C -0.16519(12) 0.3985(2) 0.65226(9) 0.0336(4) Uani 1 1 d .
C29 C -0.11585(12) 0.2846(2) 0.63835(9) 0.0341(4) Uani 1 1 d .
C30 C -0.03356(14) 0.3001(3) 0.64726(12) 0.0484(6) Uani 1 1 d .
C31 C 0.01077(18) 0.1974(3) 0.63191(14) 0.0618(7) Uani 1 1 d .
C32 C -0.0260(2) 0.0779(3) 0.60799(12) 0.0649(8) Uani 1 1 d .
C33 C -0.1072(2) 0.0602(3) 0.59986(13) 0.0622(7) Uani 1 1 d .
C34 C -0.15201(16) 0.1631(2) 0.61507(11) 0.0470(5) Uani 1 1 d .
C35 C -0.09618(12) 0.7865(2) 0.99504(9) 0.0341(4) Uani 1 1 d .
C36 C -0.10109(18) 0.9319(2) 1.01149(13) 0.0485(6) Uani 1 1 d .
C37 C -0.11936(18) 0.6930(3) 1.04141(13) 0.0503(6) Uani 1 1 d .
C38 C 0.35949(13) 0.9110(2) 0.98318(10) 0.0434(5) Uani 1 1 d .
F1 F 0.39337(8) 0.87534(16) 1.04471(6) 0.0621(4) Uani 1 1 d .
F2 F 0.32454(8) 1.02932(13) 0.98182(7) 0.0579(4) Uani 1 1 d .
F3 F 0.41517(8) 0.92047(16) 0.95347(7) 0.0607(4) Uani 1 1 d .
H3A H -0.1504(14) 0.553(3) 0.8553(12) 0.059(7) Uiso 1 1 d .
H3B H -0.1808(15) 0.664(2) 0.8017(12) 0.053(7) Uiso 1 1 d .
H6A H 0.0637(14) 0.764(3) 0.9080(11) 0.052(7) Uiso 1 1 d .
H6B H 0.0898(13) 0.623(2) 0.9366(10) 0.042(6) Uiso 1 1 d .
H9 H 0.0021(12) 0.818(2) 0.7443(10) 0.034(5) Uiso 1 1 d .
H10 H -0.0146(13) 1.051(2) 0.7504(10) 0.038(6) Uiso 1 1 d .
H11 H 0.0938(13) 1.186(2) 0.8100(10) 0.043(6) Uiso 1 1 d .
H12 H 0.2164(12) 1.080(2) 0.8672(9) 0.030(5) Uiso 1 1 d .
H16 H -0.2759(15) 0.427(2) 0.7402(12) 0.051(7) Uiso 1 1 d .
H17 H -0.3136(18) 0.312(3) 0.8171(13) 0.073(9) Uiso 1 1 d .
H18 H -0.219(2) 0.176(3) 0.8971(17) 0.106(11) Uiso 1 1 d .
H19 H -0.0844(19) 0.160(3) 0.8914(17) 0.095(11) Uiso 1 1 d .
H20 H -0.0480(15) 0.286(2) 0.8099(11) 0.057(7) Uiso 1 1 d .
H21A H 0.2435(12) 0.648(2) 0.7923(9) 0.032(5) Uiso 1 1 d .
H21B H 0.1799(11) 0.536(2) 0.7563(9) 0.033(5) Uiso 1 1 d .
H23 H 0.2788(13) 0.810(2) 0.7263(11) 0.041(6) Uiso 1 1 d .
H24 H 0.2571(14) 0.921(2) 0.6263(11) 0.049(6) Uiso 1 1 d .
H25 H 0.1384(13) 0.883(2) 0.5398(11) 0.047(6) Uiso 1 1 d .
H26 H 0.0419(14) 0.740(2) 0.5558(12) 0.054(7) Uiso 1 1 d .
H27 H 0.0618(14) 0.631(2) 0.6563(11) 0.051(7) Uiso 1 1 d .
H28A H -0.2228(13) 0.373(2) 0.6407(10) 0.037(5) Uiso 1 1 d .
H28B H -0.1617(11) 0.475(2) 0.6258(9) 0.029(5) Uiso 1 1 d .
H30 H -0.0069(15) 0.385(3) 0.6651(12) 0.064(8) Uiso 1 1 d .
H31 H 0.0679(18) 0.211(3) 0.6386(13) 0.071(8) Uiso 1 1 d .
H32 H 0.0042(16) 0.008(3) 0.5985(13) 0.071(8) Uiso 1 1 d .
H33 H -0.1321(17) -0.024(3) 0.5837(14) 0.079(9) Uiso 1 1 d .
H34 H -0.2099(15) 0.152(2) 0.6084(11) 0.056(7) Uiso 1 1 d .
H36A H -0.0860(16) 0.988(3) 0.9814(14) 0.072(8) Uiso 1 1 d .
H36B H -0.1563(15) 0.951(2) 1.0083(11) 0.054(7) Uiso 1 1 d .
H36C H -0.0635(16) 0.949(3) 1.0574(14) 0.069(8) Uiso 1 1 d .
H37A H -0.1174(15) 0.599(3) 1.0272(13) 0.068(8) Uiso 1 1 d .
H37B H -0.0830(16) 0.705(3) 1.0846(14) 0.063(8) Uiso 1 1 d .
H37C H -0.1762(16) 0.711(2) 1.0412(12) 0.057(7) Uiso 1 1 d .

loop_
_atom_site_aniso_label
_atom_site_aniso_U_11
_atom_site_aniso_U_22
_atom_site_aniso_U_33
_atom_site_aniso_U_23
_atom_site_aniso_U_13
_atom_site_aniso_U_12
S1 0.0369(3) 0.0334(3) 0.0373(3) 0.0027(2) 0.0121(2) 0.0004(2)
O1 0.0370(7) 0.0247(7) 0.0450(8) -0.0018(6) 0.0165(6) 0.0004(6)
O2 0.0419(8) 0.0422(8) 0.0307(7) -0.0002(6) 0.0153(6) -0.0075(6)
O3 0.0361(7) 0.0465(8) 0.0278(7) -0.0067(6) 0.0115(6) 0.0013(6)
O4 0.0347(7) 0.0597(10) 0.0333(7) -0.0075(7) 0.0133(6) 0.0071(7)
O5 0.0325(7) 0.0378(7) 0.0340(7) -0.0026(6) 0.0134(6) -0.0012(6)
O6 0.0393(8) 0.0682(11) 0.0405(8) 0.0130(8) 0.0161(7) -0.0035(7)
O7 0.0674(11) 0.0365(9) 0.0659(11) 0.0032(8) 0.0109(9) 0.0128(8)
N1 0.0331(8) 0.0227(7) 0.0306(8) -0.0003(6) 0.0158(6) 0.0012(6)
N2 0.0318(8) 0.0352(9) 0.0257(7) -0.0018(6) 0.0096(6) -0.0034(7)
C1 0.0321(9) 0.0225(9) 0.0264(9) 0.0023(7) 0.0108(7) -0.0006(7)
C2 0.0321(9) 0.0294(9) 0.0269(9) 0.0007(7) 0.0113(7) -0.0015(8)
C3 0.0287(10) 0.0512(13) 0.0317(10) -0.0049(9) 0.0121(8) 0.0012(9)
C4 0.0363(11) 0.0551(13) 0.0360(11) -0.0055(10) 0.0149(9) 0.0069(10)
C5 0.0391(11) 0.0490(12) 0.0298(10) -0.0066(9) 0.0113(8) -0.0006(9)
C6 0.0294(10) 0.0288(10) 0.0294(9) 0.0018(8) 0.0088(8) 0.0011(8)
C7 0.0287(9) 0.0266(9) 0.0245(8) 0.0016(7) 0.0069(7) 0.0003(7)
C8 0.0363(10) 0.0235(9) 0.0265(9) 0.0018(7) 0.0165(7) 0.0017(7)
C9 0.0366(10) 0.0290(10) 0.0292(9) 0.0011(8) 0.0131(8) 0.0008(8)
C10 0.0455(12) 0.0305(10) 0.0323(10) 0.0051(8) 0.0146(9) 0.0086(9)
C11 0.0581(13) 0.0241(10) 0.0353(10) 0.0019(8) 0.0218(10) 0.0028(9)
C12 0.0477(12) 0.0277(10) 0.0322(10) -0.0028(8) 0.0182(9) -0.0073(9)
C13 0.0340(10) 0.0301(10) 0.0271(9) 0.0024(7) 0.0153(8) 0.0005(8)
C14 0.0282(9) 0.0336(10) 0.0294(9) -0.0006(8) 0.0105(7) 0.0023(8)
C15 0.0393(11) 0.0390(11) 0.0291(9) -0.0077(8) 0.0135(8) -0.0122(9)
C16 0.0446(13) 0.0633(16) 0.0501(14) -0.0167(12) 0.0223(11) -0.0192(12)
C17 0.078(2) 0.105(3) 0.0659(19) -0.0409(19) 0.0477(17) -0.059(2)
C18 0.131(3) 0.106(3) 0.0393(15) -0.0098(17) 0.0305(19) -0.076(3)
C19 0.112(3) 0.073(2) 0.0460(15) 0.0159(15) 0.0069(17) -0.038(2)
C20 0.0600(15) 0.0487(14) 0.0370(12) 0.0060(10) 0.0074(11) -0.0097(12)
C21 0.0351(11) 0.0267(10) 0.0369(10) 0.0000(8) 0.0187(9) 0.0043(8)
C22 0.0354(10) 0.0241(9) 0.0332(9) -0.0039(7) 0.0181(8) 0.0002(8)
C23 0.0342(10) 0.0277(10) 0.0364(10) -0.0038(8) 0.0159(8) -0.0019(8)
C24 0.0468(12) 0.0286(10) 0.0428(11) -0.0022(8) 0.0243(10) -0.0064(9)
C25 0.0562(14) 0.0387(12) 0.0321(11) 0.0018(9) 0.0198(10) -0.0007(10)
C26 0.0453(12) 0.0495(13) 0.0330(11) -0.0045(9) 0.0098(10) -0.0074(10)
C27 0.0406(11) 0.0399(12) 0.0386(11) -0.0041(9) 0.0184(9) -0.0113(9)
C28 0.0324(10) 0.0389(11) 0.0271(9) -0.0029(8) 0.0057(8) -0.0013(9)
C29 0.0404(11) 0.0394(11) 0.0241(9) 0.0018(8) 0.0122(8) 0.0031(9)
C30 0.0461(13) 0.0489(14) 0.0581(14) 0.0085(11) 0.0278(11) 0.0037(11)
C31 0.0591(17) 0.072(2) 0.0688(17) 0.0203(15) 0.0412(14) 0.0243(15)
C32 0.093(2) 0.0674(19) 0.0438(14) 0.0097(13) 0.0344(14) 0.0408(17)
C33 0.083(2) 0.0511(16) 0.0470(14) -0.0119(12) 0.0120(13) 0.0129(14)
C34 0.0527(14) 0.0459(13) 0.0384(12) -0.0080(10) 0.0081(10) 0.0023(11)
C35 0.0366(10) 0.0382(11) 0.0301(10) -0.0008(8) 0.0141(8) 0.0011(9)
C36 0.0625(16) 0.0386(13) 0.0537(15) -0.0018(11) 0.0313(13) 0.0031(11)
C37 0.0668(17) 0.0448(14) 0.0473(14) 0.0031(11) 0.0294(13) -0.0033(12)
C38 0.0390(11) 0.0520(14) 0.0390(11) -0.0068(10) 0.0119(9) 0.0014(10)
F1 0.0563(8) 0.0825(11) 0.0385(7) -0.0074(7) 0.0013(6) 0.0068(7)
F2 0.0624(9) 0.0432(8) 0.0635(9) -0.0154(7) 0.0124(7) -0.0010(6)
F3 0.0415(7) 0.0786(10) 0.0664(9) -0.0117(8) 0.0231(7) -0.0150(7)

loop_
_atom_type_symbol
_atom_type_description
_atom_type_scat_dispersion_real
_atom_type_scat_dispersion_imag
_atom_type_scat_source
C C 0.0033 0.0016 'International Tables Vol C Tables 4.2.6.8 and 6.1.1.4'
H H 0.0000 0.0000 'International Tables Vol C Tables 4.2.6.8 and 6.1.1.4'
N N 0.0061 0.0033 'International Tables Vol C Tables 4.2.6.8 and 6.1.1.4'
O O 0.0106 0.0060 'International Tables Vol C Tables 4.2.6.8 and 6.1.1.4'
F F 0.0171 0.0103 'International Tables Vol C Tables 4.2.6.8 and 6.1.1.4'
S S 0.1246 0.1234 'International Tables Vol C Tables 4.2.6.8 and 6.1.1.4'

loop_
_geom_angle_atom_site_label_1
_geom_angle_atom_site_label_2
_geom_angle_atom_site_label_3
_geom_angle
O7 S1 O6 123.38(11)
O7 S1 O5 107.04(9)
O6 S1 O5 111.27(8)
O7 S1 C38 105.53(11)
O6 S1 C38 106.54(10)
O5 S1 C38 100.55(9)
C5 O3 C35 105.34(13)
C4 O4 C35 106.85(13)
C13 O5 S1 122.22(11)
C7 N1 C8 123.18(14)
C7 N1 C21 118.54(15)
C8 N1 C21 116.24(14)
C14 N2 C15 122.39(15)
C14 N2 C28 119.65(15)
C15 N2 C28 117.76(15)
C2 C1 C7 118.71(15)
C2 C1 C6 124.25(16)
C7 C1 C6 116.83(15)
C1 C2 C14 119.23(16)
C1 C2 C3 123.00(16)
C14 C2 C3 117.29(16)
C4 C3 C2 107.05(15)
O4 C4 C5 103.54(8)
O4 C4 C3 115.64(14)
C5 C4 C3 111.62(10)
O3 C5 C4 102.92(8)
O3 C5 C6 115.99(14)
C4 C5 C6 111.60(9)
C5 C6 C1 107.59(15)
O1 C7 N1 122.10(16)
O1 C7 C1 119.94(16)
N1 C7 C1 117.89(15)
C13 C8 C9 117.46(17)
C13 C8 N1 120.87(16)
C9 C8 N1 121.51(17)
C10 C9 C8 120.60(19)
C11 C10 C9 120.4(2)
C10 C11 C12 119.95(19)
C13 C12 C11 118.92(19)
C12 C13 C8 122.63(18)
C12 C13 O5 118.34(17)
C8 C13 O5 118.78(16)
O2 C14 N2 122.17(17)
O2 C14 C2 119.81(17)
N2 C14 C2 117.95(15)
C20 C15 C16 120.5(2)
C20 C15 N2 120.06(19)
C16 C15 N2 119.4(2)
C15 C16 C17 118.7(3)
C18 C17 C16 120.4(3)
C19 C18 C17 120.3(3)
C18 C19 C20 120.6(3)
C15 C20 C19 119.5(3)
N1 C21 C22 112.18(15)
C23 C22 C27 118.82(18)
C23 C22 C21 120.62(18)
C27 C22 C21 120.55(17)
C22 C23 C24 120.75(19)
C25 C24 C23 120.16(19)
C24 C25 C26 119.6(2)
C27 C26 C25 120.6(2)
C26 C27 C22 120.12(19)
N2 C28 C29 113.63(16)
C34 C29 C30 118.6(2)
C34 C29 C28 120.61(19)
C30 C29 C28 120.8(2)
C31 C30 C29 120.6(3)
C32 C31 C30 120.3(3)
C31 C32 C33 119.9(2)
C32 C33 C34 120.1(3)
C29 C34 C33 120.5(2)
O4 C35 O3 106.25(13)
O4 C35 C36 110.11(18)
O3 C35 C36 108.01(18)
O4 C35 C37 107.71(18)
O3 C35 C37 111.05(18)
C36 C35 C37 113.48(18)
F3 C38 F1 109.63(18)
F3 C38 F2 109.01(19)
F1 C38 F2 108.90(18)
F3 C38 S1 111.07(15)
F1 C38 S1 107.95(16)
F2 C38 S1 110.24(14)

loop_
_geom_bond_atom_site_label_1
_geom_bond_atom_site_label_2
_geom_bond_distance
S1 O7 1.4097(16)
S1 O6 1.4138(15)
S1 O5 1.5693(14)
S1 C38 1.831(2)
O1 C7 1.226(2)
O2 C14 1.232(2)
O3 C5 1.4287(19)
O3 C35 1.446(2)
O4 C4 1.4271(18)
O4 C35 1.444(2)
O5 C13 1.432(2)
N1 C7 1.373(2)
N1 C8 1.428(2)
N1 C21 1.487(2)
N2 C14 1.355(2)
N2 C15 1.435(2)
N2 C28 1.475(2)
C1 C2 1.338(2)
C1 C7 1.513(2)
C1 C6 1.526(2)
C2 C14 1.513(2)
C2 C3 1.525(3)
C3 C4 1.479(3)
C4 C5 1.4685
C5 C6 1.495(2)
C8 C13 1.390(3)
C8 C9 1.393(3)
C9 C10 1.390(3)
C10 C11 1.383(3)
C11 C12 1.383(3)
C12 C13 1.381(3)
C15 C20 1.381(3)
C15 C16 1.387(3)
C16 C17 1.396(4)
C17 C18 1.371(5)
C18 C19 1.364(5)
C19 C20 1.381(4)
C21 C22 1.509(3)
C22 C23 1.387(3)
C22 C27 1.395(3)
C23 C24 1.387(3)
C24 C25 1.378(3)
C25 C26 1.385(3)
C26 C27 1.384(3)
C28 C29 1.508(3)
C29 C34 1.387(3)
C29 C30 1.391(3)
C30 C31 1.382(3)
C31 C32 1.376(4)
C32 C33 1.379(4)
C33 C34 1.388(3)
C35 C36 1.504(3)
C35 C37 1.507(3)
C38 F3 1.315(2)
C38 F1 1.319(2)
C38 F2 1.325(3)

loop_
_geom_torsion_atom_site_label_1
_geom_torsion_atom_site_label_2
_geom_torsion_atom_site_label_3
_geom_torsion_atom_site_label_4
_geom_torsion
O7 S1 O5 C13 140.91(15)
O6 S1 O5 C13 3.45(17)
C38 S1 O5 C13 -109.09(15)
C7 C1 C2 C14 -9.7(3)
C6 C1 C2 C14 175.72(17)
C7 C1 C2 C3 178.46(17)
C6 C1 C2 C3 3.9(3)
C1 C2 C3 C4 16.1(3)
C14 C2 C3 C4 -155.87(16)
C35 O4 C4 C5 26.92(14)
C35 O4 C4 C3 149.33(17)
C2 C3 C4 O4 -169.68(15)
C2 C3 C4 C5 -51.67(17)
C35 O3 C5 C4 35.43(12)
C35 O3 C5 C6 157.57(15)
O4 C4 C5 O3 -38.54(9)
C3 C4 C5 O3 -163.58(16)
O4 C4 C5 C6 -163.58(17)
C3 C4 C5 C6 71.37(14)
O3 C5 C6 C1 -163.08(14)
C4 C5 C6 C1 -45.66(15)
C2 C1 C6 C5 10.5(2)
C7 C1 C6 C5 -164.15(15)
C8 N1 C7 O1 171.23(17)
C21 N1 C7 O1 8.1(3)
C8 N1 C7 C1 -11.7(2)
C21 N1 C7 C1 -174.85(15)
C2 C1 C7 O1 -60.6(2)
C6 C1 C7 O1 114.43(19)
C2 C1 C7 N1 122.32(19)
C6 C1 C7 N1 -62.7(2)
C7 N1 C8 C13 131.39(18)
C21 N1 C8 C13 -65.1(2)
C7 N1 C8 C9 -53.3(2)
C21 N1 C8 C9 110.15(19)
C13 C8 C9 C10 -1.3(3)
N1 C8 C9 C10 -176.69(16)
C8 C9 C10 C11 2.0(3)
C9 C10 C11 C12 -1.3(3)
C10 C11 C12 C13 -0.2(3)
C11 C12 C13 C8 1.0(3)
C11 C12 C13 O5 175.09(15)
C9 C8 C13 C12 -0.3(3)
N1 C8 C13 C12 175.20(16)
C9 C8 C13 O5 -174.32(15)
N1 C8 C13 O5 1.1(2)
S1 O5 C13 C12 91.93(18)
S1 O5 C13 C8 -93.75(17)
C15 N2 C14 O2 174.72(18)
C28 N2 C14 O2 0.0(3)
C15 N2 C14 C2 -8.2(3)
C28 N2 C14 C2 177.04(16)
C1 C2 C14 O2 -51.6(3)
C3 C2 C14 O2 120.7(2)
C1 C2 C14 N2 131.27(18)
C3 C2 C14 N2 -56.4(2)
C14 N2 C15 C20 -68.2(3)
C28 N2 C15 C20 106.7(2)
C14 N2 C15 C16 110.3(2)
C28 N2 C15 C16 -74.9(2)
C20 C15 C16 C17 0.5(3)
N2 C15 C16 C17 -177.9(2)
C15 C16 C17 C18 0.8(4)
C16 C17 C18 C19 -1.2(5)
C17 C18 C19 C20 0.4(5)
C16 C15 C20 C19 -1.3(3)
N2 C15 C20 C19 177.1(2)
C18 C19 C20 C15 0.9(4)
C7 N1 C21 C22 117.52(18)
C8 N1 C21 C22 -46.8(2)
N1 C21 C22 C23 114.95(19)
N1 C21 C22 C27 -66.1(2)
C27 C22 C23 C24 -1.2(3)
C21 C22 C23 C24 177.83(17)
C22 C23 C24 C25 0.4(3)
C23 C24 C25 C26 0.4(3)
C24 C25 C26 C27 -0.4(3)
C25 C26 C27 C22 -0.4(3)
C23 C22 C27 C26 1.2(3)
C21 C22 C27 C26 -177.82(19)
C14 N2 C28 C29 96.4(2)
C15 N2 C28 C29 -78.6(2)
N2 C28 C29 C34 120.2(2)
N2 C28 C29 C30 -61.1(3)
C34 C29 C30 C31 1.3(3)
C28 C29 C30 C31 -177.3(2)
C29 C30 C31 C32 -0.5(4)
C30 C31 C32 C33 -0.6(4)
C31 C32 C33 C34 0.7(4)
C30 C29 C34 C33 -1.2(3)
C28 C29 C34 C33 177.5(2)
C32 C33 C34 C29 0.2(4)
C4 O4 C35 O3 -5.32(19)
C4 O4 C35 C36 111.40(18)
C4 O4 C35 C37 -124.39(18)
C5 O3 C35 O4 -19.15(18)
C5 O3 C35 C36 -137.28(17)
C5 O3 C35 C37 97.70(19)
O7 S1 C38 F3 57.01(19)
O6 S1 C38 F3 -170.28(15)
O5 S1 C38 F3 -54.15(17)
O7 S1 C38 F1 -63.21(16)
O6 S1 C38 F1 69.50(16)
O5 S1 C38 F1 -174.38(14)
O7 S1 C38 F2 177.95(15)
O6 S1 C38 F2 -49.34(17)
O5 S1 C38 F2 66.79(16)
